data_1523595
loop_
_publ_author_name
'Famery, R.'
'Herpin, P.'
'Queyroux, F.'
'Gilles, J.C.'

_publ_section_title
;
 Etude structurale de la forme ordonnee de Li Al5 O8
;
_journal_name_full 'Journal of Solid State Chemistry'
_journal_page_first 257
_journal_page_last 263
_journal_volume 30
_journal_year 1979
_chemical_formula_sum 'Al5 Li O8'
_chemical_name_systematic 'Li Al5 O8'
_space_group_IT_number 212
_symmetry_space_group_name_Hall 'P 4acd 2ab 3'
_symmetry_space_group_name_H-M 'P 43 3 2'
_cell_angle_alpha 90
_cell_angle_beta 90
_cell_angle_gamma 90
_cell_formula_units_Z 4
_cell_length_a 7.908
_cell_length_b 7.908
_cell_length_c 7.908
_cell_volume 494.538
_citation_journal_id_ASTM JSSCBI
_cod_data_source_file Famery_JSSCBI_1979_1020.cif
_cod_data_source_block Al5Li1O8
_cod_original_cell_volume 494.5384
_cod_original_formula_sum 'Al5 Li1 O8'
_cod_database_code 1523595

loop_
_symmetry_equiv_pos_as_xyz
x,y,z
-y+3/4,x+1/4,z+3/4
-x+1/2,-y,z+1/2
y+3/4,-x+3/4,z+1/4
x+1/2,-y+1/2,-z
y+1/4,x+3/4,-z+3/4
-x,y+1/2,-z+1/2
-y+1/4,-x+1/4,-z+1/4
z,x,y
-x+3/4,z+1/4,y+3/4
-z+1/2,-x,y+1/2
x+3/4,-z+3/4,y+1/4
z+1/2,-x+1/2,-y
x+1/4,z+3/4,-y+3/4
-z,x+1/2,-y+1/2
-x+1/4,-z+1/4,-y+1/4
y,z,x
y+1/2,-z+1/2,-x
z+1/4,y+3/4,-x+3/4
-y,z+1/2,-x+1/2
-z+1/4,-y+1/4,-x+1/4
-y+1/2,-z,x+1/2
z+3/4,-y+3/4,x+1/4
-z+3/4,y+1/4,x+3/4

loop_
_atom_site_label
_atom_site_type_symbol
_atom_site_fract_x
_atom_site_fract_y
_atom_site_fract_z
_atom_site_occupancy
_atom_site_U_iso_or_equiv
O2 O-2 0.3859 0.3859 0.3859 1 0.0
Al1 Al+3 -0.0025 -0.0025 -0.0025 1 0.0
O1 O-2 0.1146 0.1329 0.3847 1 0.0
Al3 Al+3 0.3686 -0.1186 0.125 0.986 0.0
Al2 Al+3 0.625 0.625 0.625 0.042 0.0
Li1 Li+1 0.625 0.625 0.625 0.957 0.0
Li2 Li+1 0.3686 -0.1186 0.125 0.013 0.0
